data_7237011
loop_
_publ_author_name
'Liu, Xiang-Yang'
'Tang, Xun'
'Zhao, Yue'
'Zhao, Danli'
'Fan, Jian'
'Liao, Liang-Sheng'

_publ_section_title
;
 Spirobi[dibenzo[b,e][1,4]azasiline]: a novel platform for host materials
 in highly efficient organic light-emitting diodes
;
_journal_issue 5
_journal_name_full 'Journal of Materials Chemistry C'
_journal_page_first 1023
_journal_paper_doi 10.1039/C7TC05031C
_journal_volume 6
_journal_year 2018
_chemical_formula_sum 'C40 H30 N2 O4 Si'
_chemical_formula_weight 630.75
_space_group_crystal_system monoclinic
_space_group_IT_number 14
_space_group_name_Hall '-P 2ybc'
_space_group_name_H-M_alt 'P 1 21/c 1'
_atom_sites_solution_hydrogens geom
_audit_creation_method SHELXL-2016/6
_audit_update_record
;
2017-10-25 deposited with the CCDC.
2017-12-27 downloaded from the CCDC.
;
_cell_angle_alpha 90
_cell_angle_beta 99.237(2)
_cell_angle_gamma 90
_cell_formula_units_Z 8
_cell_length_a 10.8378(5)
_cell_length_b 18.1918(8)
_cell_length_c 32.1777(15)
_cell_measurement_reflns_used 8535
_cell_measurement_temperature 153(2)
_cell_measurement_theta_max 27.13
_cell_measurement_theta_min 2.21
_cell_volume 6261.9(5)
_computing_cell_refinement 'Bruker SAINT'
_computing_data_collection 'Bruker APEX2'
_computing_data_reduction 'Bruker SAINT'
_computing_molecular_graphics 'Bruker SHELXTL'
_computing_publication_material 'Bruker SHELXTL'
_computing_structure_refinement 'SHELXL-2016/6 (Sheldrick, 2016)'
_computing_structure_solution 'SHELXT 2014/5 (Sheldrick, 2014)'
_diffrn_ambient_temperature 153(2)
_diffrn_measured_fraction_theta_full 0.999
_diffrn_measured_fraction_theta_max 0.996
_diffrn_measurement_device_type 'Bruker APEX-II CCD'
_diffrn_measurement_method '\f and \w scans'
_diffrn_radiation_type MoK\a
_diffrn_radiation_wavelength 0.71073
_diffrn_reflns_av_R_equivalents 0.0936
_diffrn_reflns_av_unetI/netI 0.1016
_diffrn_reflns_Laue_measured_fraction_full 0.999
_diffrn_reflns_Laue_measured_fraction_max 0.996
_diffrn_reflns_limit_h_max 14
_diffrn_reflns_limit_h_min -11
_diffrn_reflns_limit_k_max 23
_diffrn_reflns_limit_k_min -23
_diffrn_reflns_limit_l_max 40
_diffrn_reflns_limit_l_min -41
_diffrn_reflns_number 52121
_diffrn_reflns_point_group_measured_fraction_full 0.999
_diffrn_reflns_point_group_measured_fraction_max 0.996
_diffrn_reflns_theta_full 25.242
_diffrn_reflns_theta_max 27.525
_diffrn_reflns_theta_min 2.213
_exptl_absorpt_coefficient_mu 0.122
_exptl_crystal_density_diffrn 1.338
_exptl_crystal_F_000 2640
_exptl_crystal_size_max 0.230
_exptl_crystal_size_mid 0.210
_exptl_crystal_size_min 0.190
_refine_diff_density_max 0.317
_refine_diff_density_min -0.363
_refine_diff_density_rms 0.070
_refine_ls_extinction_method none
_refine_ls_goodness_of_fit_ref 1.064
_refine_ls_hydrogen_treatment constr
_refine_ls_matrix_type full
_refine_ls_number_parameters 866
_refine_ls_number_reflns 14367
_refine_ls_number_restraints 6
_refine_ls_restrained_S_all 1.063
_refine_ls_R_factor_all 0.1575
_refine_ls_R_factor_gt 0.0863
_refine_ls_shift/su_max 0.001
_refine_ls_shift/su_mean 0.000
_refine_ls_structure_factor_coef Fsqd
_refine_ls_weighting_details 'w=1/[\s^2^(Fo^2^)+(0.0493P)^2^+11.4834P] where P=(Fo^2^+2Fc^2^)/3'
_refine_ls_weighting_scheme calc
_refine_ls_wR_factor_gt 0.1594
_refine_ls_wR_factor_ref 0.1897
_reflns_Friedel_coverage 0.000
_reflns_number_gt 8638
_reflns_number_total 14367
_reflns_threshold_expression 'I > 2\s(I)'
_cod_data_source_file c7tc05031c2.cif
_cod_data_source_block 20170913HJ_SiO2_0m_a
_cod_original_sg_symbol_H-M 'P 21/c'
_cod_database_code 7237011
_shelx_shelxl_version_number 2016/6
_shelx_space_group_comment
;
The symmetry employed for this shelxl refinement is uniquely defined
by the following loop, which should always be used as a source of
symmetry information in preference to the above space-group names.
They are only intended as comments.
;
_shelx_estimated_absorpt_t_min 0.972
_shelx_estimated_absorpt_t_max 0.977

loop_
_space_group_symop_operation_xyz
'x, y, z'
'-x, y+1/2, -z+1/2'
'-x, -y, -z'
'x, -y-1/2, z-1/2'

loop_
_atom_site_label
_atom_site_type_symbol
_atom_site_fract_x
_atom_site_fract_y
_atom_site_fract_z
_atom_site_U_iso_or_equiv
_atom_site_adp_type
_atom_site_occupancy
_atom_site_site_symmetry_order
_atom_site_calc_flag
_atom_site_refinement_flags_posn
_atom_site_refinement_flags_adp
_atom_site_refinement_flags_occupancy
_atom_site_disorder_assembly
_atom_site_disorder_group
C1 C 0.2553(5) 1.2890(2) 0.58321(15) 0.0574(13) Uani 1 1 d . . . . .
H1A H 0.210343 1.331438 0.592050 0.086 Uiso 1 1 calc R U . . .
H1B H 0.340298 1.287859 0.599168 0.086 Uiso 1 1 calc R U . . .
H1C H 0.259280 1.292833 0.553072 0.086 Uiso 1 1 calc R U . . .
C2 C 0.2419(4) 1.1582(2) 0.58038(12) 0.0371(10) Uani 1 1 d . . . . .
C3 C 0.3478(4) 1.1506(2) 0.56246(12) 0.0383(10) Uani 1 1 d . . . . .
H3A H 0.394017 1.192820 0.556840 0.046 Uiso 1 1 calc R U . . .
C4 C 0.3877(3) 1.0803(2) 0.55245(11) 0.0319(9) Uani 1 1 d . . . . .
H4A H 0.458970 1.074996 0.538930 0.038 Uiso 1 1 calc R U . . .
C5 C 0.3230(3) 1.0187(2) 0.56234(11) 0.0276(8) Uani 1 1 d . . . . .
C6 C 0.2156(4) 1.0281(2) 0.58070(11) 0.0319(9) Uani 1 1 d . . . . .
H6A H 0.170317 0.986201 0.587471 0.038 Uiso 1 1 calc R U . . .
C7 C 0.1747(4) 1.0970(2) 0.58903(12) 0.0377(10) Uani 1 1 d . . . . .
H7A H 0.100251 1.102741 0.600764 0.045 Uiso 1 1 calc R U . . .
C8 C -0.1866(5) 1.2056(3) 0.71023(16) 0.0634(14) Uani 1 1 d . . . . .
H8A H -0.168661 1.258440 0.710818 0.095 Uiso 1 1 calc R U . . .
H8B H -0.265304 1.196203 0.691338 0.095 Uiso 1 1 calc R U . . .
H8C H -0.193736 1.188795 0.738680 0.095 Uiso 1 1 calc R U . . .
C9 C -0.0964(4) 1.0924(2) 0.69254(11) 0.0358(9) Uani 1 1 d . . . . .
C10 C -0.1914(4) 1.0507(2) 0.70490(12) 0.0380(10) Uani 1 1 d . . . . .
H10A H -0.258150 1.073609 0.715810 0.046 Uiso 1 1 calc R U . . .
C11 C -0.1868(3) 0.9752(2) 0.70104(11) 0.0332(9) Uani 1 1 d . . . . .
H11A H -0.250017 0.946276 0.710411 0.040 Uiso 1 1 calc R U . . .
C12 C -0.0927(3) 0.9400(2) 0.68386(11) 0.0288(8) Uani 1 1 d . . . . .
C13 C -0.0004(3) 0.9830(2) 0.67076(11) 0.0322(9) Uani 1 1 d . . . . .
H13A H 0.063601 0.960404 0.658210 0.039 Uiso 1 1 calc R U . . .
C14 C -0.0007(4) 1.0584(2) 0.67581(12) 0.0365(9) Uani 1 1 d . . . . .
H14A H 0.064858 1.087133 0.667812 0.044 Uiso 1 1 calc R U . . .
C15 C 0.3598(3) 0.9450(2) 0.54826(11) 0.0291(8) Uani 1 1 d . . . . .
C16 C 0.3545(3) 0.81199(19) 0.55928(10) 0.0247(8) Uani 1 1 d . . . . .
C17 C 0.4383(3) 0.7896(2) 0.53351(11) 0.0317(9) Uani 1 1 d . . . . .
H17A H 0.500639 0.822392 0.526920 0.038 Uiso 1 1 calc R U . . .
C18 C 0.4301(4) 0.7184(2) 0.51740(12) 0.0349(9) Uani 1 1 d . . . . .
H18A H 0.487561 0.702641 0.499844 0.042 Uiso 1 1 calc R U . . .
C19 C 0.3396(4) 0.6706(2) 0.52659(11) 0.0339(9) Uani 1 1 d . . . . .
H19A H 0.332993 0.622600 0.514783 0.041 Uiso 1 1 calc R U . . .
C20 C 0.2591(4) 0.6930(2) 0.55302(11) 0.0308(9) Uani 1 1 d . . . . .
H20A H 0.198421 0.659331 0.559849 0.037 Uiso 1 1 calc R U . . .
C21 C 0.2634(3) 0.76367(19) 0.57017(11) 0.0260(8) Uani 1 1 d . . . . .
C22 C 0.3633(3) 0.89696(18) 0.62009(10) 0.0231(7) Uani 1 1 d . . . . .
C23 C 0.4542(3) 0.9430(2) 0.64185(11) 0.0287(8) Uani 1 1 d . . . . .
H23A H 0.514059 0.965790 0.627489 0.034 Uiso 1 1 calc R U . . .
C24 C 0.4572(4) 0.9553(2) 0.68450(11) 0.0319(9) Uani 1 1 d . . . . .
H24A H 0.517679 0.987749 0.699254 0.038 Uiso 1 1 calc R U . . .
C25 C 0.3721(3) 0.9205(2) 0.70558(11) 0.0306(9) Uani 1 1 d . . . . .
H25A H 0.373962 0.929110 0.734794 0.037 Uiso 1 1 calc R U . . .
C26 C 0.2841(3) 0.87303(19) 0.68415(11) 0.0269(8) Uani 1 1 d . . . . .
H26A H 0.227399 0.848394 0.699030 0.032 Uiso 1 1 calc R U . . .
C27 C 0.2776(3) 0.86080(18) 0.64086(10) 0.0226(7) Uani 1 1 d . . . . .
C28 C 0.1031(3) 0.72560(19) 0.64148(11) 0.0253(8) Uani 1 1 d . . . . .
C29 C 0.1519(3) 0.65500(19) 0.64825(11) 0.0280(8) Uani 1 1 d . . . . .
H29A H 0.219913 0.640478 0.634803 0.034 Uiso 1 1 calc R U . . .
C30 C 0.1037(3) 0.6055(2) 0.67412(12) 0.0323(9) Uani 1 1 d . . . . .
H30A H 0.138923 0.557828 0.678738 0.039 Uiso 1 1 calc R U . . .
C31 C 0.0045(3) 0.6262(2) 0.69295(11) 0.0314(9) Uani 1 1 d . . . . .
H31A H -0.028753 0.592474 0.710791 0.038 Uiso 1 1 calc R U . . .
C32 C -0.0484(3) 0.6954(2) 0.68650(11) 0.0268(8) Uani 1 1 d . . . . .
H32A H -0.117707 0.708858 0.699574 0.032 Uiso 1 1 calc R U . . .
C33 C 0.0010(3) 0.74485(19) 0.66070(10) 0.0240(8) Uani 1 1 d . . . . .
C34 C -0.0746(3) 0.84718(19) 0.61145(10) 0.0240(8) Uani 1 1 d . . . . .
C35 C -0.1923(3) 0.87589(19) 0.59606(11) 0.0274(8) Uani 1 1 d . . . . .
H35A H -0.256261 0.875490 0.613077 0.033 Uiso 1 1 calc R U . . .
C36 C -0.2153(4) 0.9049(2) 0.55589(11) 0.0328(9) Uani 1 1 d . . . . .
H36A H -0.294926 0.925444 0.545534 0.039 Uiso 1 1 calc R U . . .
C37 C -0.1236(4) 0.9044(2) 0.53070(12) 0.0352(10) Uani 1 1 d . . . . .
H37A H -0.139347 0.925507 0.503350 0.042 Uiso 1 1 calc R U . . .
C38 C -0.0084(3) 0.87296(19) 0.54549(11) 0.0294(8) Uani 1 1 d . . . . .
H38A H 0.053214 0.870890 0.527578 0.035 Uiso 1 1 calc R U . . .
C39 C 0.0191(3) 0.84420(18) 0.58626(10) 0.0230(7) Uani 1 1 d . . . . .
C40 C -0.0822(3) 0.8583(2) 0.68736(11) 0.0292(8) Uani 1 1 d . . . . .
C41 C 0.7370(4) 0.0776(2) 0.58783(14) 0.0467(11) Uani 1 1 d . . . . .
H41A H 0.691159 0.035205 0.596291 0.070 Uiso 1 1 calc R U . . .
H41B H 0.735914 0.076277 0.557323 0.070 Uiso 1 1 calc R U . . .
H41C H 0.823710 0.075943 0.602339 0.070 Uiso 1 1 calc R U . . .
C42 C 0.7312(4) 0.2087(2) 0.58926(12) 0.0341(9) Uani 1 1 d . . . . .
C43 C 0.8408(4) 0.2156(2) 0.57315(13) 0.0390(10) Uani 1 1 d . . . . .
H43A H 0.886464 0.173292 0.567374 0.047 Uiso 1 1 calc R U . . .
C44 C 0.8837(4) 0.2859(2) 0.56541(12) 0.0359(9) Uani 1 1 d . . . . .
H44A H 0.958033 0.290922 0.553537 0.043 Uiso 1 1 calc R U . . .
C45 C 0.8207(3) 0.3484(2) 0.57460(11) 0.0281(8) Uani 1 1 d . . . . .
C46 C 0.7099(3) 0.3399(2) 0.59065(11) 0.0301(8) Uani 1 1 d . . . . .
H46A H 0.664581 0.382050 0.596933 0.036 Uiso 1 1 calc R U . . .
C47 C 0.8647(4) 0.4214(2) 0.56192(12) 0.0316(9) Uani 1 1 d . . . . .
C48 C 0.8445(3) 0.55510(19) 0.57119(10) 0.0246(8) Uani 1 1 d . . . . .
C49 C 0.9294(3) 0.5798(2) 0.54643(11) 0.0282(8) Uani 1 1 d . . . . .
H49A H 0.995358 0.548701 0.540899 0.034 Uiso 1 1 calc R U . . .
C50 C 0.9173(3) 0.6503(2) 0.52977(11) 0.0315(9) Uani 1 1 d . . . . .
H50A H 0.975183 0.667219 0.512649 0.038 Uiso 1 1 calc R U . . .
C51 C 0.8225(3) 0.6961(2) 0.53772(11) 0.0316(9) Uani 1 1 d . . . . .
H51A H 0.814316 0.744068 0.525911 0.038 Uiso 1 1 calc R U . . .
C52 C 0.7394(3) 0.6716(2) 0.56302(11) 0.0272(8) Uani 1 1 d . . . . .
H52A H 0.674828 0.703552 0.568711 0.033 Uiso 1 1 calc R U . . .
C53 C 0.7476(3) 0.60093(19) 0.58054(10) 0.0232(8) Uani 1 1 d . . . . .
C54 C 0.6655(4) 0.2710(2) 0.59748(11) 0.0324(9) Uani 1 1 d . . . . .
H54A H 0.588813 0.265965 0.607956 0.039 Uiso 1 1 calc R U . . .
C55 C 0.9411(3) 0.42573(19) 0.65547(11) 0.0277(8) Uani 1 1 d . . . . .
H55A H 1.003130 0.403036 0.642023 0.033 Uiso 1 1 calc R U . . .
C56 C 0.9405(3) 0.4144(2) 0.69782(12) 0.0337(9) Uani 1 1 d . . . . .
H56A H 1.000754 0.382695 0.713265 0.040 Uiso 1 1 calc R U . . .
C57 C 0.8528(3) 0.4490(2) 0.71804(11) 0.0305(9) Uani 1 1 d . . . . .
H57A H 0.852895 0.441302 0.747247 0.037 Uiso 1 1 calc R U . . .
C58 C 0.7650(3) 0.4949(2) 0.69527(10) 0.0261(8) Uani 1 1 d . . . . .
H58A H 0.706063 0.519411 0.709261 0.031 Uiso 1 1 calc R U . . .
C59 C 0.7613(3) 0.50588(18) 0.65204(10) 0.0216(7) Uani 1 1 d . . . . .
C60 C 0.8506(3) 0.47055(18) 0.63245(10) 0.0231(7) Uani 1 1 d . . . . .
C61 C 0.5866(3) 0.63972(19) 0.65025(11) 0.0256(8) Uani 1 1 d . . . . .
C62 C 0.6360(4) 0.7107(2) 0.65717(11) 0.0325(9) Uani 1 1 d . . . . .
H62A H 0.702580 0.725476 0.643131 0.039 Uiso 1 1 calc R U . . .
C63 C 0.5909(4) 0.7593(2) 0.68361(12) 0.0388(10) Uani 1 1 d . . . . .
H63A H 0.626402 0.806987 0.688155 0.047 Uiso 1 1 calc R U . . .
C64 C 0.4933(4) 0.7379(2) 0.70348(12) 0.0384(10) Uani 1 1 d . . . . .
H64A H 0.462672 0.771204 0.722181 0.046 Uiso 1 1 calc R U . . .
C65 C 0.4387(3) 0.6694(2) 0.69697(11) 0.0312(9) Uani 1 1 d . . . . .
H65A H 0.370093 0.656142 0.710457 0.037 Uiso 1 1 calc R U . . .
C66 C 0.4858(3) 0.6201(2) 0.67026(10) 0.0269(8) Uani 1 1 d . . . . .
C67 C 0.4048(3) 0.5054(2) 0.69619(11) 0.0296(9) Uani 1 1 d . . . . .
C68 C 0.4079(3) 0.51910(19) 0.62017(10) 0.0229(7) Uani 1 1 d . . . . .
C69 C 0.2886(3) 0.49406(19) 0.60404(11) 0.0261(8) Uani 1 1 d . . . . .
H69A H 0.224293 0.495606 0.620907 0.031 Uiso 1 1 calc R U . . .
C70 C 0.2636(3) 0.46685(19) 0.56336(11) 0.0270(8) Uani 1 1 d . . . . .
H70A H 0.181698 0.450817 0.552041 0.032 Uiso 1 1 calc R U . . .
C71 C 0.3582(3) 0.46307(19) 0.53924(11) 0.0286(8) Uani 1 1 d . . . . .
H71A H 0.342403 0.442081 0.511869 0.034 Uiso 1 1 calc R U . . .
C72 C 0.4756(3) 0.48992(19) 0.55507(10) 0.0243(8) Uani 1 1 d . . . . .
H72A H 0.539490 0.488156 0.538022 0.029 Uiso 1 1 calc R U . . .
C73 C 0.5027(3) 0.51963(18) 0.59560(10) 0.0224(7) Uani 1 1 d . . . . .
C74 C 0.3886(3) 0.4246(2) 0.69042(10) 0.0280(8) Uani 1 1 d . . . . .
C75 C 0.4798(4) 0.3801(2) 0.67815(11) 0.0368(10) Uani 1 1 d . . . . .
H75A H 0.548658 0.401928 0.667901 0.044 Uiso 1 1 calc R U . . .
C76 C 0.4723(4) 0.3054(3) 0.68052(12) 0.0460(12) Uani 1 1 d . . . . .
H76A H 0.537457 0.275726 0.673019 0.055 Uiso 1 1 calc R U . . .
C77 C 0.3708(5) 0.2728(3) 0.69374(13) 0.0526(13) Uani 1 1 d . . . . .
C78 C 0.2778(5) 0.3156(3) 0.70571(14) 0.0490(11) Uani 1 1 d . . . . .
H78A H 0.207037 0.293330 0.714520 0.059 Uiso 1 1 calc R U . . .
C79 C 0.2884(4) 0.3911(2) 0.70478(12) 0.0382(10) Uani 1 1 d . . . . .
H79A H 0.226029 0.420690 0.714139 0.046 Uiso 1 1 calc R U . . .
C80 C 0.4157(14) 0.1434(7) 0.6866(4) 0.068(5) Uani 0.382(11) 1 d . . P A 1
H80A H 0.382755 0.093244 0.686752 0.101 Uiso 0.382(11) 1 calc R U P A 1
H80B H 0.440981 0.153571 0.659313 0.101 Uiso 0.382(11) 1 calc R U P A 1
H80C H 0.488184 0.148397 0.708968 0.101 Uiso 0.382(11) 1 calc R U P A 1
C80' C 0.2890(9) 0.1613(5) 0.7100(4) 0.071(3) Uani 0.618(11) 1 d . . P A 2
H80D H 0.306473 0.108388 0.710716 0.106 Uiso 0.618(11) 1 calc R U P A 2
H80E H 0.281388 0.178258 0.738405 0.106 Uiso 0.618(11) 1 calc R U P A 2
H80F H 0.210667 0.170837 0.690956 0.106 Uiso 0.618(11) 1 calc R U P A 2
N1 N -0.0512(3) 0.81822(16) 0.65390(8) 0.0244(6) Uani 1 1 d . . . . .
N2 N 0.3585(3) 0.88625(16) 0.57546(8) 0.0248(6) Uani 1 1 d . . . . .
N3 N 0.4327(3) 0.54716(16) 0.66277(9) 0.0256(7) Uani 1 1 d . . . . .
N4 N 0.8525(3) 0.48103(15) 0.58814(8) 0.0235(6) Uani 1 1 d . . . . .
O1 O 0.1921(3) 1.22389(16) 0.59087(10) 0.0553(9) Uani 1 1 d . . . . .
O2 O 0.3839(3) 0.93738(15) 0.51271(9) 0.0458(8) Uani 1 1 d . . . . .
O3 O -0.0882(3) 1.16711(16) 0.69555(9) 0.0533(8) Uani 1 1 d . . . . .
O4 O -0.0944(3) 0.82939(16) 0.72065(8) 0.0459(8) Uani 1 1 d . . . . .
O5 O 0.9033(3) 0.42911(15) 0.52860(9) 0.0469(8) Uani 1 1 d . . . . .
O6 O 0.6795(3) 0.14360(15) 0.59876(10) 0.0471(8) Uani 1 1 d . . . . .
O7 O 0.3996(3) 0.53262(16) 0.73069(8) 0.0425(7) Uani 1 1 d . . . . .
O8 O 0.3219(11) 0.1940(7) 0.6937(4) 0.055(4) Uani 0.382(11) 1 d . U P A 1
O8' O 0.3889(7) 0.1997(3) 0.69544(18) 0.053(2) Uani 0.618(11) 1 d . . P A 2
Si1 Si 0.16632(9) 0.79658(5) 0.60895(3) 0.0221(2) Uani 1 1 d . . . . .
Si2 Si 0.64974(9) 0.56757(5) 0.61859(3) 0.0218(2) Uani 1 1 d . . . . .

loop_
_atom_site_aniso_label
_atom_site_aniso_U_11
_atom_site_aniso_U_22
_atom_site_aniso_U_33
_atom_site_aniso_U_23
_atom_site_aniso_U_13
_atom_site_aniso_U_12
C1 0.077(4) 0.039(3) 0.051(3) 0.001(2) -0.006(3) -0.008(3)
C2 0.041(2) 0.033(2) 0.035(2) 0.0005(18) -0.0006(18) 0.0066(19)
C3 0.040(2) 0.033(2) 0.039(2) 0.0072(18) -0.0050(19) -0.0104(19)
C4 0.028(2) 0.033(2) 0.033(2) 0.0070(17) -0.0010(16) -0.0063(17)
C5 0.0269(19) 0.030(2) 0.0245(18) 0.0024(15) 0.0002(15) -0.0037(16)
C6 0.034(2) 0.032(2) 0.029(2) 0.0074(16) 0.0037(16) -0.0015(18)
C7 0.037(2) 0.038(2) 0.039(2) 0.0081(18) 0.0093(18) 0.0071(19)
C8 0.078(4) 0.044(3) 0.069(3) 0.002(3) 0.016(3) 0.021(3)
C9 0.052(3) 0.032(2) 0.0219(19) -0.0027(16) 0.0032(18) 0.006(2)
C10 0.039(2) 0.046(3) 0.030(2) -0.0044(18) 0.0091(18) 0.011(2)
C11 0.029(2) 0.041(2) 0.030(2) -0.0006(17) 0.0087(16) 0.0040(18)
C12 0.0261(19) 0.036(2) 0.0227(18) -0.0027(16) -0.0006(15) 0.0019(17)
C13 0.030(2) 0.041(2) 0.0264(19) -0.0007(17) 0.0068(16) 0.0019(18)
C14 0.037(2) 0.037(2) 0.036(2) 0.0029(18) 0.0091(18) -0.0039(19)
C15 0.033(2) 0.035(2) 0.0198(18) -0.0014(15) 0.0052(15) -0.0094(17)
C16 0.0231(18) 0.0264(19) 0.0231(18) 0.0002(14) -0.0006(14) 0.0020(15)
C17 0.0247(19) 0.041(2) 0.030(2) -0.0005(17) 0.0031(15) 0.0023(17)
C18 0.034(2) 0.041(2) 0.030(2) -0.0064(17) 0.0048(17) 0.0108(19)
C19 0.044(2) 0.025(2) 0.030(2) -0.0052(16) -0.0041(17) 0.0059(18)
C20 0.035(2) 0.027(2) 0.028(2) -0.0016(16) -0.0013(16) 0.0012(17)
C21 0.0234(18) 0.0267(19) 0.0256(18) 0.0002(15) -0.0033(14) 0.0039(15)
C22 0.0237(18) 0.0208(18) 0.0236(17) -0.0005(14) 0.0000(14) 0.0024(14)
C23 0.0247(19) 0.030(2) 0.031(2) 0.0006(16) 0.0035(15) -0.0044(16)
C24 0.032(2) 0.032(2) 0.029(2) -0.0076(16) -0.0040(16) -0.0032(17)
C25 0.031(2) 0.035(2) 0.0234(18) -0.0043(16) -0.0012(16) -0.0004(17)
C26 0.0250(19) 0.029(2) 0.0256(18) -0.0009(15) 0.0000(15) 0.0031(16)
C27 0.0235(18) 0.0212(17) 0.0216(17) 0.0000(14) -0.0015(14) 0.0035(14)
C28 0.0196(17) 0.0266(19) 0.0271(18) 0.0042(15) -0.0037(14) -0.0031(15)
C29 0.0250(19) 0.0250(19) 0.031(2) 0.0014(15) -0.0039(15) -0.0010(16)
C30 0.030(2) 0.0246(19) 0.039(2) 0.0039(17) -0.0046(17) -0.0009(16)
C31 0.031(2) 0.032(2) 0.029(2) 0.0078(16) -0.0004(16) -0.0085(17)
C32 0.0180(17) 0.036(2) 0.0257(18) 0.0015(16) 0.0020(14) -0.0012(16)
C33 0.0176(17) 0.031(2) 0.0214(17) 0.0014(15) -0.0021(14) -0.0007(15)
C34 0.0255(19) 0.0232(18) 0.0215(17) -0.0015(14) -0.0016(14) -0.0008(15)
C35 0.0267(19) 0.0282(19) 0.0266(19) -0.0037(15) 0.0019(15) 0.0070(16)
C36 0.033(2) 0.031(2) 0.029(2) -0.0059(16) -0.0103(17) 0.0105(17)
C37 0.042(2) 0.033(2) 0.0250(19) 0.0030(16) -0.0102(17) 0.0032(18)
C38 0.034(2) 0.030(2) 0.0220(18) -0.0007(15) -0.0008(15) 0.0003(17)
C39 0.0244(18) 0.0206(17) 0.0221(17) -0.0029(14) -0.0021(14) -0.0018(14)
C40 0.027(2) 0.037(2) 0.0223(19) 0.0007(16) 0.0020(15) 0.0029(17)
C41 0.061(3) 0.026(2) 0.049(3) -0.0015(19) -0.002(2) 0.000(2)
C42 0.037(2) 0.029(2) 0.035(2) -0.0027(17) 0.0010(17) -0.0008(18)
C43 0.042(2) 0.030(2) 0.046(2) -0.0001(18) 0.011(2) 0.0119(19)
C44 0.036(2) 0.032(2) 0.042(2) 0.0028(18) 0.0152(18) 0.0089(18)
C45 0.030(2) 0.029(2) 0.0255(19) 0.0001(15) 0.0049(15) 0.0038(16)
C46 0.028(2) 0.033(2) 0.029(2) -0.0091(16) 0.0055(16) 0.0024(17)
C47 0.034(2) 0.032(2) 0.031(2) 0.0004(17) 0.0104(17) 0.0042(17)
C48 0.0208(17) 0.0282(19) 0.0235(18) -0.0010(14) -0.0002(14) -0.0013(15)
C49 0.0270(19) 0.033(2) 0.0242(18) 0.0011(15) 0.0022(15) 0.0004(16)
C50 0.031(2) 0.035(2) 0.0274(19) 0.0023(16) 0.0017(16) -0.0034(17)
C51 0.034(2) 0.028(2) 0.030(2) 0.0058(16) -0.0020(16) -0.0030(17)
C52 0.0268(19) 0.0270(19) 0.0261(19) -0.0023(15) -0.0006(15) 0.0003(16)
C53 0.0208(17) 0.0274(19) 0.0193(17) -0.0012(14) -0.0035(13) -0.0026(15)
C54 0.029(2) 0.036(2) 0.034(2) -0.0048(17) 0.0077(16) -0.0044(17)
C55 0.0202(18) 0.0282(19) 0.035(2) 0.0030(16) 0.0043(15) 0.0036(15)
C56 0.025(2) 0.038(2) 0.034(2) 0.0144(17) -0.0052(16) -0.0044(17)
C57 0.029(2) 0.037(2) 0.0233(18) 0.0084(16) -0.0005(15) -0.0077(17)
C58 0.0236(18) 0.033(2) 0.0212(17) -0.0016(15) 0.0011(14) -0.0018(16)
C59 0.0203(17) 0.0228(18) 0.0206(17) 0.0010(13) 0.0001(14) -0.0025(14)
C60 0.0214(17) 0.0235(18) 0.0238(18) 0.0030(14) 0.0016(14) -0.0029(15)
C61 0.0217(18) 0.0286(19) 0.0240(18) -0.0051(15) -0.0036(14) 0.0069(15)
C62 0.032(2) 0.033(2) 0.0289(19) -0.0045(16) -0.0050(16) 0.0004(17)
C63 0.039(2) 0.033(2) 0.040(2) -0.0142(18) -0.0105(19) 0.0054(19)
C64 0.034(2) 0.041(2) 0.035(2) -0.0172(18) -0.0099(18) 0.0188(19)
C65 0.0250(19) 0.045(2) 0.0209(18) -0.0107(16) -0.0044(15) 0.0118(18)
C66 0.0222(18) 0.033(2) 0.0224(18) -0.0067(15) -0.0058(14) 0.0045(16)
C67 0.0220(19) 0.043(2) 0.0230(19) -0.0007(17) 0.0013(15) 0.0032(17)
C68 0.0249(18) 0.0251(18) 0.0172(16) -0.0017(14) -0.0012(14) 0.0044(15)
C69 0.0248(19) 0.029(2) 0.0249(18) -0.0024(15) 0.0055(15) 0.0000(15)
C70 0.0228(18) 0.0276(19) 0.0275(19) 0.0000(15) -0.0051(15) -0.0056(15)
C71 0.035(2) 0.0258(19) 0.0220(18) -0.0005(15) -0.0032(15) -0.0049(16)
C72 0.0257(19) 0.0283(19) 0.0186(17) 0.0008(14) 0.0028(14) -0.0004(15)
C73 0.0229(18) 0.0227(18) 0.0200(17) 0.0012(14) -0.0017(14) 0.0025(15)
C74 0.0259(19) 0.042(2) 0.0158(17) 0.0038(15) 0.0031(14) 0.0040(17)
C75 0.032(2) 0.053(3) 0.025(2) 0.0029(18) 0.0047(16) 0.012(2)
C76 0.053(3) 0.055(3) 0.029(2) 0.004(2) 0.006(2) 0.027(2)
C77 0.087(4) 0.041(3) 0.028(2) 0.008(2) 0.004(2) 0.010(3)
C78 0.059(3) 0.047(3) 0.044(3) 0.009(2) 0.018(2) -0.006(2)
C79 0.039(2) 0.041(2) 0.037(2) 0.0027(19) 0.0140(18) 0.0057(19)
C80 0.107(13) 0.032(8) 0.061(9) -0.010(6) 0.006(8) 0.036(8)
C80' 0.074(7) 0.045(5) 0.097(8) -0.005(5) 0.022(6) -0.031(5)
N1 0.0261(16) 0.0272(16) 0.0193(14) 0.0030(12) 0.0017(12) 0.0028(13)
N2 0.0272(16) 0.0292(16) 0.0191(14) -0.0034(12) 0.0066(12) -0.0028(13)
N3 0.0226(15) 0.0352(18) 0.0195(14) -0.0065(13) 0.0051(12) -0.0011(13)
N4 0.0244(15) 0.0262(16) 0.0207(15) 0.0039(12) 0.0065(12) 0.0034(13)
O1 0.064(2) 0.0327(17) 0.069(2) 0.0028(15) 0.0114(17) 0.0072(16)
O2 0.068(2) 0.0400(17) 0.0340(16) 0.0025(13) 0.0221(14) -0.0043(15)
O3 0.076(2) 0.0351(18) 0.0498(19) -0.0002(14) 0.0126(17) 0.0076(16)
O4 0.070(2) 0.0429(17) 0.0265(15) 0.0013(13) 0.0143(14) 0.0022(15)
O5 0.070(2) 0.0374(17) 0.0406(17) -0.0031(13) 0.0326(15) -0.0049(15)
O6 0.0517(19) 0.0284(16) 0.062(2) -0.0012(14) 0.0106(15) -0.0064(14)
O7 0.0501(18) 0.0554(19) 0.0230(14) -0.0040(13) 0.0088(12) 0.0009(15)
O8 0.055(4) 0.054(4) 0.055(4) 0.0002(10) 0.0089(11) 0.0002(10)
O8' 0.067(5) 0.039(4) 0.052(3) 0.007(3) 0.005(3) -0.014(3)
Si1 0.0202(5) 0.0218(5) 0.0231(5) 0.0002(4) 0.0002(4) -0.0002(4)
Si2 0.0200(5) 0.0243(5) 0.0201(5) -0.0008(4) 0.0003(4) 0.0006(4)

loop_
_atom_type_symbol
_atom_type_description
_atom_type_scat_dispersion_real
_atom_type_scat_dispersion_imag
_atom_type_scat_source
C C 0.0033 0.0016 'International Tables Vol C Tables 4.2.6.8 and 6.1.1.4'
H H 0.0000 0.0000 'International Tables Vol C Tables 4.2.6.8 and 6.1.1.4'
N N 0.0061 0.0033 'International Tables Vol C Tables 4.2.6.8 and 6.1.1.4'
O O 0.0106 0.0060 'International Tables Vol C Tables 4.2.6.8 and 6.1.1.4'
Si Si 0.0817 0.0704 'International Tables Vol C Tables 4.2.6.8 and 6.1.1.4'

loop_
_geom_angle_atom_site_label_1
_geom_angle_atom_site_label_2
_geom_angle_atom_site_label_3
_geom_angle
O1 C1 H1A 109.5
O1 C1 H1B 109.5
H1A C1 H1B 109.5
O1 C1 H1C 109.5
H1A C1 H1C 109.5
H1B C1 H1C 109.5
O1 C2 C3 125.3(4)
O1 C2 C7 114.2(4)
C3 C2 C7 120.5(4)
C2 C3 C4 119.8(4)
C2 C3 H3A 120.1
C4 C3 H3A 120.1
C5 C4 C3 119.9(4)
C5 C4 H4A 120.1
C3 C4 H4A 120.1
C4 C5 C6 118.9(4)
C4 C5 C15 119.2(3)
C6 C5 C15 121.4(3)
C7 C6 C5 120.8(4)
C7 C6 H6A 119.6
C5 C6 H6A 119.6
C6 C7 C2 120.0(4)
C6 C7 H7A 120.0
C2 C7 H7A 120.0
O3 C8 H8A 109.5
O3 C8 H8B 109.5
H8A C8 H8B 109.5
O3 C8 H8C 109.5
H8A C8 H8C 109.5
H8B C8 H8C 109.5
O3 C9 C10 124.6(4)
O3 C9 C14 115.2(4)
C10 C9 C14 120.2(4)
C11 C10 C9 118.6(4)
C11 C10 H10A 120.7
C9 C10 H10A 120.7
C10 C11 C12 122.2(4)
C10 C11 H11A 118.9
C12 C11 H11A 118.9
C13 C12 C11 118.1(4)
C13 C12 C40 122.3(3)
C11 C12 C40 118.6(4)
C14 C13 C12 120.6(4)
C14 C13 H13A 119.7
C12 C13 H13A 119.7
C13 C14 C9 120.2(4)
C13 C14 H14A 119.9
C9 C14 H14A 119.9
O2 C15 N2 122.0(3)
O2 C15 C5 119.7(3)
N2 C15 C5 118.2(3)
C17 C16 C21 121.3(3)
C17 C16 N2 120.4(3)
C21 C16 N2 118.4(3)
C16 C17 C18 119.1(4)
C16 C17 H17A 120.4
C18 C17 H17A 120.4
C19 C18 C17 120.9(4)
C19 C18 H18A 119.6
C17 C18 H18A 119.6
C20 C19 C18 119.3(4)
C20 C19 H19A 120.4
C18 C19 H19A 120.4
C19 C20 C21 122.2(4)
C19 C20 H20A 118.9
C21 C20 H20A 118.9
C20 C21 C16 117.2(3)
C20 C21 Si1 125.2(3)
C16 C21 Si1 117.5(3)
C27 C22 C23 121.0(3)
C27 C22 N2 119.6(3)
C23 C22 N2 119.4(3)
C24 C23 C22 119.8(3)
C24 C23 H23A 120.1
C22 C23 H23A 120.1
C25 C24 C23 120.0(3)
C25 C24 H24A 120.0
C23 C24 H24A 120.0
C24 C25 C26 120.1(3)
C24 C25 H25A 120.0
C26 C25 H25A 120.0
C25 C26 C27 121.0(4)
C25 C26 H26A 119.5
C27 C26 H26A 119.5
C22 C27 C26 118.1(3)
C22 C27 Si1 117.0(2)
C26 C27 Si1 124.9(3)
C29 C28 C33 118.1(3)
C29 C28 Si1 124.2(3)
C33 C28 Si1 117.7(3)
C30 C29 C28 121.5(4)
C30 C29 H29A 119.2
C28 C29 H29A 119.2
C31 C30 C29 119.1(4)
C31 C30 H30A 120.4
C29 C30 H30A 120.4
C30 C31 C32 121.3(4)
C30 C31 H31A 119.4
C32 C31 H31A 119.4
C31 C32 C33 119.3(3)
C31 C32 H32A 120.4
C33 C32 H32A 120.4
C32 C33 C28 120.7(3)
C32 C33 N1 120.5(3)
C28 C33 N1 118.7(3)
C35 C34 C39 121.1(3)
C35 C34 N1 118.9(3)
C39 C34 N1 119.9(3)
C36 C35 C34 119.6(4)
C36 C35 H35A 120.2
C34 C35 H35A 120.2
C37 C36 C35 120.5(3)
C37 C36 H36A 119.7
C35 C36 H36A 119.7
C36 C37 C38 119.7(3)
C36 C37 H37A 120.2
C38 C37 H37A 120.2
C37 C38 C39 121.3(4)
C37 C38 H38A 119.3
C39 C38 H38A 119.3
C34 C39 C38 117.7(3)
C34 C39 Si1 116.6(2)
C38 C39 Si1 125.6(3)
O4 C40 N1 122.0(3)
O4 C40 C12 118.5(3)
N1 C40 C12 119.3(3)
O6 C41 H41A 109.5
O6 C41 H41B 109.5
H41A C41 H41B 109.5
O6 C41 H41C 109.5
H41A C41 H41C 109.5
H41B C41 H41C 109.5
O6 C42 C43 125.0(4)
O6 C42 C54 115.1(4)
C43 C42 C54 119.9(4)
C42 C43 C44 118.9(4)
C42 C43 H43A 120.6
C44 C43 H43A 120.6
C45 C44 C43 121.7(4)
C45 C44 H44A 119.2
C43 C44 H44A 119.2
C44 C45 C46 118.2(4)
C44 C45 C47 118.9(3)
C46 C45 C47 122.4(3)
C54 C46 C45 120.5(4)
C54 C46 H46A 119.7
C45 C46 H46A 119.7
O5 C47 N4 121.4(3)
O5 C47 C45 120.9(3)
N4 C47 C45 117.5(3)
C49 C48 C53 121.2(3)
C49 C48 N4 120.8(3)
C53 C48 N4 118.1(3)
C48 C49 C50 119.4(3)
C48 C49 H49A 120.3
C50 C49 H49A 120.3
C51 C50 C49 120.9(4)
C51 C50 H50A 119.5
C49 C50 H50A 119.5
C50 C51 C52 119.3(3)
C50 C51 H51A 120.3
C52 C51 H51A 120.3
C51 C52 C53 121.9(3)
C51 C52 H52A 119.0
C53 C52 H52A 119.0
C52 C53 C48 117.3(3)
C52 C53 Si2 124.2(3)
C48 C53 Si2 118.3(3)
C46 C54 C42 120.7(4)
C46 C54 H54A 119.6
C42 C54 H54A 119.6
C56 C55 C60 119.8(3)
C56 C55 H55A 120.1
C60 C55 H55A 120.1
C55 C56 C57 120.6(3)
C55 C56 H56A 119.7
C57 C56 H56A 119.7
C58 C57 C56 119.3(3)
C58 C57 H57A 120.3
C56 C57 H57A 120.3
C57 C58 C59 121.4(3)
C57 C58 H58A 119.3
C59 C58 H58A 119.3
C60 C59 C58 118.2(3)
C60 C59 Si2 116.8(2)
C58 C59 Si2 125.0(3)
C59 C60 C55 120.7(3)
C59 C60 N4 120.5(3)
C55 C60 N4 118.8(3)
C66 C61 C62 117.9(3)
C66 C61 Si2 117.1(3)
C62 C61 Si2 125.0(3)
C63 C62 C61 121.9(4)
C63 C62 H62A 119.0
C61 C62 H62A 119.0
C62 C63 C64 118.8(4)
C62 C63 H63A 120.6
C64 C63 H63A 120.6
C63 C64 C65 121.8(4)
C63 C64 H64A 119.1
C65 C64 H64A 119.1
C64 C65 C66 118.9(4)
C64 C65 H65A 120.5
C66 C65 H65A 120.5
C65 C66 C61 120.6(3)
C65 C66 N3 121.1(3)
C61 C66 N3 118.3(3)
O7 C67 N3 121.9(4)
O7 C67 C74 119.3(3)
N3 C67 C74 118.6(3)
C73 C68 C69 121.1(3)
C73 C68 N3 119.6(3)
C69 C68 N3 119.3(3)
C70 C69 C68 119.9(3)
C70 C69 H69A 120.0
C68 C69 H69A 120.0
C71 C70 C69 119.9(3)
C71 C70 H70A 120.1
C69 C70 H70A 120.1
C70 C71 C72 119.8(3)
C70 C71 H71A 120.1
C72 C71 H71A 120.1
C71 C72 C73 121.5(3)
C71 C72 H72A 119.2
C73 C72 H72A 119.2
C68 C73 C72 117.6(3)
C68 C73 Si2 116.1(2)
C72 C73 Si2 126.1(3)
C75 C74 C79 118.1(4)
C75 C74 C67 122.6(4)
C79 C74 C67 118.4(3)
C76 C75 C74 121.0(4)
C76 C75 H75A 119.5
C74 C75 H75A 119.5
C75 C76 C77 120.3(4)
C75 C76 H76A 119.9
C77 C76 H76A 119.9
O8' C77 C78 131.1(6)
O8' C77 C76 108.7(5)
C78 C77 C76 120.0(4)
C78 C77 O8 105.1(6)
C76 C77 O8 134.3(6)
C77 C78 C79 119.4(4)
C77 C78 H78A 120.3
C79 C78 H78A 120.3
C78 C79 C74 121.1(4)
C78 C79 H79A 119.4
C74 C79 H79A 119.4
O8 C80 H80A 109.5
O8 C80 H80B 109.5
H80A C80 H80B 109.5
O8 C80 H80C 109.5
H80A C80 H80C 109.5
H80B C80 H80C 109.5
O8' C80' H80D 109.5
O8' C80' H80E 109.5
H80D C80' H80E 109.5
O8' C80' H80F 109.5
H80D C80' H80F 109.5
H80E C80' H80F 109.5
C40 N1 C34 120.9(3)
C40 N1 C33 120.2(3)
C34 N1 C33 118.8(3)
C15 N2 C22 121.6(3)
C15 N2 C16 119.8(3)
C22 N2 C16 118.6(3)
C67 N3 C68 120.7(3)
C67 N3 C66 120.1(3)
C68 N3 C66 119.2(3)
C47 N4 C60 120.9(3)
C47 N4 C48 120.1(3)
C60 N4 C48 119.0(3)
C2 O1 C1 117.8(4)
C9 O3 C8 118.1(4)
C42 O6 C41 117.7(3)
C80 O8 C77 110.6(12)
C77 O8' C80' 112.5(7)
C21 Si1 C39 115.44(15)
C21 Si1 C28 117.02(17)
C39 Si1 C28 100.00(16)
C21 Si1 C27 100.74(16)
C39 Si1 C27 111.27(15)
C28 Si1 C27 112.90(15)
C53 Si2 C61 115.64(17)
C53 Si2 C59 101.11(15)
C61 Si2 C59 111.80(15)
C53 Si2 C73 115.87(15)
C61 Si2 C73 100.45(16)
C59 Si2 C73 112.50(15)

loop_
_geom_bond_atom_site_label_1
_geom_bond_atom_site_label_2
_geom_bond_distance
C1 O1 1.409(5)
C1 H1A 0.9800
C1 H1B 0.9800
C1 H1C 0.9800
C2 O1 1.375(5)
C2 C3 1.372(6)
C2 C7 1.383(6)
C3 C4 1.404(6)
C3 H3A 0.9500
C4 C5 1.387(5)
C4 H4A 0.9500
C5 C6 1.398(5)
C5 C15 1.489(5)
C6 C7 1.370(5)
C6 H6A 0.9500
C7 H7A 0.9500
C8 O3 1.419(5)
C8 H8A 0.9800
C8 H8B 0.9800
C8 H8C 0.9800
C9 O3 1.365(5)
C9 C10 1.387(6)
C9 C14 1.388(6)
C10 C11 1.381(5)
C10 H10A 0.9500
C11 C12 1.392(5)
C11 H11A 0.9500
C12 C13 1.388(5)
C12 C40 1.494(5)
C13 C14 1.381(5)
C13 H13A 0.9500
C14 H14A 0.9500
C15 O2 1.222(4)
C15 N2 1.383(4)
C16 C17 1.386(5)
C16 C21 1.408(5)
C16 N2 1.446(4)
C17 C18 1.392(5)
C17 H17A 0.9500
C18 C19 1.378(6)
C18 H18A 0.9500
C19 C20 1.375(5)
C19 H19A 0.9500
C20 C21 1.396(5)
C20 H20A 0.9500
C21 Si1 1.856(4)
C22 C27 1.394(5)
C22 C23 1.393(5)
C22 N2 1.442(4)
C23 C24 1.386(5)
C23 H23A 0.9500
C24 C25 1.384(5)
C24 H24A 0.9500
C25 C26 1.385(5)
C25 H25A 0.9500
C26 C27 1.401(5)
C26 H26A 0.9500
C27 Si1 1.864(3)
C28 C29 1.393(5)
C28 C33 1.396(5)
C28 Si1 1.861(4)
C29 C30 1.384(5)
C29 H29A 0.9500
C30 C31 1.369(5)
C30 H30A 0.9500
C31 C32 1.384(5)
C31 H31A 0.9500
C32 C33 1.388(5)
C32 H32A 0.9500
C33 N1 1.452(4)
C34 C35 1.393(5)
C34 C39 1.398(5)
C34 N1 1.448(4)
C35 C36 1.381(5)
C35 H35A 0.9500
C36 C37 1.380(6)
C36 H36A 0.9500
C37 C38 1.387(5)
C37 H37A 0.9500
C38 C39 1.399(5)
C38 H38A 0.9500
C39 Si1 1.859(3)
C40 O4 1.219(4)
C40 N1 1.385(5)
C41 O6 1.423(5)
C41 H41A 0.9800
C41 H41B 0.9800
C41 H41C 0.9800
C42 O6 1.367(5)
C42 C43 1.375(6)
C42 C54 1.386(5)
C43 C44 1.397(5)
C43 H43A 0.9500
C44 C45 1.382(5)
C44 H44A 0.9500
C45 C46 1.390(5)
C45 C47 1.489(5)
C46 C54 1.373(5)
C46 H46A 0.9500
C47 O5 1.220(4)
C47 N4 1.394(5)
C48 C49 1.385(5)
C48 C53 1.410(5)
C48 N4 1.451(4)
C49 C50 1.389(5)
C49 H49A 0.9500
C50 C51 1.379(5)
C50 H50A 0.9500
C51 C52 1.381(5)
C51 H51A 0.9500
C52 C53 1.400(5)
C52 H52A 0.9500
C53 Si2 1.846(4)
C54 H54A 0.9500
C55 C56 1.379(5)
C55 C60 1.394(5)
C55 H55A 0.9500
C56 C57 1.387(5)
C56 H56A 0.9500
C57 C58 1.383(5)
C57 H57A 0.9500
C58 C59 1.400(5)
C58 H58A 0.9500
C59 C60 1.393(5)
C59 Si2 1.861(3)
C60 N4 1.442(4)
C61 C66 1.400(5)
C61 C62 1.401(5)
C61 Si2 1.858(4)
C62 C63 1.371(5)
C62 H62A 0.9500
C63 C64 1.377(6)
C63 H63A 0.9500
C64 C65 1.381(6)
C64 H64A 0.9500
C65 C66 1.395(5)
C65 H65A 0.9500
C66 N3 1.451(5)
C67 O7 1.225(4)
C67 N3 1.389(5)
C67 C74 1.489(5)
C68 C73 1.393(5)
C68 C69 1.391(5)
C68 N3 1.447(4)
C69 C70 1.385(5)
C69 H69A 0.9500
C70 C71 1.383(5)
C70 H70A 0.9500
C71 C72 1.382(5)
C71 H71A 0.9500
C72 C73 1.399(4)
C72 H72A 0.9500
C73 Si2 1.863(3)
C74 C75 1.383(5)
C74 C79 1.388(5)
C75 C76 1.365(6)
C75 H75A 0.9500
C76 C77 1.376(7)
C76 H76A 0.9500
C77 O8' 1.344(8)
C77 C78 1.376(7)
C77 O8 1.527(15)
C78 C79 1.379(6)
C78 H78A 0.9500
C79 H79A 0.9500
C80 O8 1.417(18)
C80 H80A 0.9800
C80 H80B 0.9800
C80 H80C 0.9800
C80' O8' 1.430(13)
C80' H80D 0.9800
C80' H80E 0.9800
C80' H80F 0.9800
